data_7128629
loop_
_publ_author_name
'Gao, Lihua'
'Chu, Yu'
'Wu, Xiaowen'
'Zhang, Bingbing'
'Wu, Kui'

_publ_section_title
;
 From thiophosphate to chalcohalide: mixed-anion
 AgS<sub>x</sub>Cl<sub>y</sub> ligands concurrently enhancing nonlinear
 optical effects and laser-damage threshold.
;
_journal_issue 66
_journal_name_full 'Chemical communications (Cambridge, England)'
_journal_page_first 8218
_journal_page_last 8221
_journal_paper_doi 10.1039/d1cc02656a
_journal_volume 57
_journal_year 2021
_chemical_formula_sum 'Ag5 Cl2 P S4'
_chemical_formula_weight 769.46
_space_group_crystal_system orthorhombic
_space_group_IT_number 38
_space_group_name_Hall 'A 2 -2'
_space_group_name_H-M_alt 'A m m 2'
_atom_sites_solution_hydrogens none
_audit_creation_method SHELXL-2016/6
_audit_update_record
;
2021-07-03 deposited with the CCDC.	2021-07-08 downloaded from the CCDC.
;
_cell_angle_alpha 90
_cell_angle_beta 90
_cell_angle_gamma 90
_cell_formula_units_Z 2
_cell_length_a 7.44(3)
_cell_length_b 11.17(4)
_cell_length_c 6.30(2)
_cell_measurement_reflns_used 531
_cell_measurement_temperature 296(2)
_cell_measurement_theta_max 26.49
_cell_measurement_theta_min 3.65
_cell_volume 524(3)
_computing_cell_refinement 'Bruker SMART'
_computing_data_collection 'Bruker SMART'
_computing_data_reduction 'Bruker SAINT'
_computing_molecular_graphics 'Bruker SHELXTL'
_computing_publication_material 'Bruker SHELXTL'
_computing_structure_refinement 'Bruker SHELXTL'
_computing_structure_solution 'Bruker SHELXTL'
_diffrn_ambient_temperature 296(2)
_diffrn_measured_fraction_theta_full 0.976
_diffrn_measured_fraction_theta_max 0.976
_diffrn_measurement_device_type 'CCD area detector'
_diffrn_measurement_method 'phi and omega scans'
_diffrn_radiation_type MoK\a
_diffrn_radiation_wavelength 0.71073
_diffrn_reflns_av_R_equivalents 0.0367
_diffrn_reflns_av_unetI/netI 0.0487
_diffrn_reflns_Laue_measured_fraction_full 0.976
_diffrn_reflns_Laue_measured_fraction_max 0.976
_diffrn_reflns_limit_h_max 8
_diffrn_reflns_limit_h_min -8
_diffrn_reflns_limit_k_max 10
_diffrn_reflns_limit_k_min -13
_diffrn_reflns_limit_l_max 7
_diffrn_reflns_limit_l_min -6
_diffrn_reflns_number 1330
_diffrn_reflns_point_group_measured_fraction_full 0.985
_diffrn_reflns_point_group_measured_fraction_max 0.985
_diffrn_reflns_theta_full 24.898
_diffrn_reflns_theta_max 24.898
_diffrn_reflns_theta_min 2.737
_diffrn_source 'sealed tube'
_exptl_absorpt_coefficient_mu 10.571
_exptl_absorpt_correction_type multi-scan
_exptl_absorpt_process_details SADABS
_exptl_crystal_colour yellow
_exptl_crystal_density_diffrn 4.877
_exptl_crystal_description block
_exptl_crystal_F_000 696
_exptl_crystal_size_max 0.148
_exptl_crystal_size_mid 0.124
_exptl_crystal_size_min 0.087
_exptl_transmission_factor_max 0.7456
_exptl_transmission_factor_min 0.4940
_refine_diff_density_max 1.532
_refine_diff_density_min -1.939
_refine_diff_density_rms 0.447
_refine_ls_abs_structure_details
;
 Refined as an inversion twin.
;
_refine_ls_abs_structure_Flack 0.07(19)
_refine_ls_extinction_coef 0.0019(2)
_refine_ls_extinction_expression Fc^*^=kFc[1+0.001xFc^2^\l^3^/sin(2\q)]^-1/4^
_refine_ls_extinction_method 'SHELXL-2016/6 (Sheldrick 2016)'
_refine_ls_goodness_of_fit_ref 1.179
_refine_ls_hydrogen_treatment none
_refine_ls_matrix_type full
_refine_ls_number_parameters 37
_refine_ls_number_reflns 491
_refine_ls_number_restraints 1
_refine_ls_restrained_S_all 1.177
_refine_ls_R_factor_all 0.0623
_refine_ls_R_factor_gt 0.0513
_refine_ls_shift/su_max 0.000
_refine_ls_shift/su_mean 0.000
_refine_ls_structure_factor_coef Fsqd
_refine_ls_weighting_details 'w=1/[\s^2^(Fo^2^)+(0.1102P)^2^] where P=(Fo^2^+2Fc^2^)/3'
_refine_ls_weighting_scheme calc
_refine_ls_wR_factor_gt 0.1515
_refine_ls_wR_factor_ref 0.1697
_reflns_Friedel_coverage 0.837
_reflns_Friedel_fraction_full 0.996
_reflns_Friedel_fraction_max 0.996
_reflns_number_gt 427
_reflns_number_total 491
_reflns_threshold_expression 'I > 2\s(I)'
_cod_data_source_file d1cc02656a2.cif
_cod_data_source_block 1
_cod_depositor_comments 'Adding full bibliography for 7128629.cif.'
_cod_database_code 7128629
_shelx_shelxl_version_number 2016/6
_shelx_space_group_comment
;
The symmetry employed for this shelxl refinement is uniquely defined
by the following loop, which should always be used as a source of
symmetry information in preference to the above space-group names.
They are only intended as comments.
;
_shelx_estimated_absorpt_t_min 0.4940
_shelx_estimated_absorpt_t_max 0.7456

loop_
_space_group_symop_operation_xyz
'x, y, z'
'-x, -y, z'
'x, -y, z'
'-x, y, z'
'x, y+1/2, z+1/2'
'-x, -y+1/2, z+1/2'
'x, -y+1/2, z+1/2'
'-x, y+1/2, z+1/2'

loop_
_atom_site_label
_atom_site_type_symbol
_atom_site_fract_x
_atom_site_fract_y
_atom_site_fract_z
_atom_site_U_iso_or_equiv
_atom_site_adp_type
_atom_site_occupancy
_atom_site_site_symmetry_order
_atom_site_calc_flag
_atom_site_refinement_flags_posn
_atom_site_refinement_flags_adp
_atom_site_refinement_flags_occupancy
_atom_site_disorder_assembly
_atom_site_disorder_group
Ag1 Ag 0.500000 0.500000 0.9009(7) 0.0504(14) Uani 1 4 d S T P . .
Ag2 Ag 1.2207(3) 0.1888(2) 0.8748(4) 0.0551(12) Uani 1 1 d . . . . .
S1 S 1.000000 0.3511(7) 0.7598(11) 0.0227(18) Uani 1 2 d S T P . .
P1 P 1.000000 0.500000 0.9568(15) 0.016(2) Uani 1 4 d S T P . .
S2 S 0.7735(10) 0.500000 1.1448(12) 0.0211(18) Uani 1 2 d S T P . .
Cl1 Cl 0.500000 0.6723(8) 0.6122(14) 0.035(2) Uani 1 2 d S T P . .

loop_
_atom_site_aniso_label
_atom_site_aniso_U_11
_atom_site_aniso_U_22
_atom_site_aniso_U_33
_atom_site_aniso_U_23
_atom_site_aniso_U_13
_atom_site_aniso_U_12
Ag1 0.029(2) 0.092(3) 0.0308(19) 0.000 0.000 0.000
Ag2 0.0482(17) 0.0610(18) 0.0562(17) -0.0267(13) -0.0230(15) 0.0208(11)
S1 0.018(4) 0.029(4) 0.021(3) -0.012(4) 0.000 0.000
P1 0.007(5) 0.028(6) 0.013(5) 0.000 0.000 0.000
S2 0.015(4) 0.029(4) 0.020(3) 0.000 0.004(3) 0.000
Cl1 0.020(5) 0.056(5) 0.030(4) 0.006(4) 0.000 0.000

loop_
_atom_type_symbol
_atom_type_description
_atom_type_scat_dispersion_real
_atom_type_scat_dispersion_imag
_atom_type_scat_source
P P 0.1023 0.0942 'International Tables Vol C Tables 4.2.6.8 and 6.1.1.4'
S S 0.1246 0.1234 'International Tables Vol C Tables 4.2.6.8 and 6.1.1.4'
Cl Cl 0.1484 0.1585 'International Tables Vol C Tables 4.2.6.8 and 6.1.1.4'
Ag Ag -0.8971 1.1015 'International Tables Vol C Tables 4.2.6.8 and 6.1.1.4'

loop_
_geom_angle_atom_site_label_1
_geom_angle_atom_site_label_2
_geom_angle_atom_site_label_3
_geom_angle
_geom_angle_site_symmetry_1
_geom_angle_site_symmetry_3
_geom_angle_publ_flag
S2 Ag1 S2 105.9(5) . 2_665 ?
S2 Ag1 Cl1 114.46(19) . 2_665 ?
S2 Ag1 Cl1 114.46(19) 2_665 2_665 ?
S2 Ag1 Cl1 114.46(19) . . ?
S2 Ag1 Cl1 114.46(19) 2_665 . ?
Cl1 Ag1 Cl1 93.2(5) 2_665 . ?
S1 Ag2 S2 115.8(3) . 6_754 ?
S1 Ag2 Cl1 137.5(3) . 5_645 ?
S2 Ag2 Cl1 104.9(3) 6_754 5_645 ?
S1 Ag2 S1 89.0(3) . 6_755 ?
S2 Ag2 S1 110.5(3) 6_754 6_755 ?
Cl1 Ag2 S1 87.7(3) 5_645 6_755 ?
S1 Ag2 Ag2 49.9(2) . 4_755 ?
S2 Ag2 Ag2 90.97(17) 6_754 4_755 ?
Cl1 Ag2 Ag2 144.0(2) 5_645 4_755 ?
S1 Ag2 Ag2 56.36(16) 6_755 4_755 ?
P1 S1 Ag2 113.5(3) . 4_755 ?
P1 S1 Ag2 113.5(3) . . ?
Ag2 S1 Ag2 80.2(4) 4_755 . ?
P1 S1 Ag2 127.6(3) . 6_754 ?
Ag2 S1 Ag2 76.7(2) 4_755 6_754 ?
Ag2 S1 Ag2 118.9(3) . 6_754 ?
P1 S1 Ag2 127.6(3) . 7_554 ?
Ag2 S1 Ag2 118.9(3) 4_755 7_554 ?
Ag2 S1 Ag2 76.7(2) . 7_554 ?
Ag2 S1 Ag2 67.3(3) 6_754 7_554 ?
S2 P1 S2 109.8(7) 2_765 . ?
S2 P1 S1 110.1(2) 2_765 2_765 ?
S2 P1 S1 110.1(2) . 2_765 ?
S2 P1 S1 110.1(2) 2_765 . ?
S2 P1 S1 110.1(2) . . ?
S1 P1 S1 106.5(6) 2_765 . ?
P1 S2 Ag1 107.8(5) . . ?
P1 S2 Ag2 108.2(3) . 8_755 ?
Ag1 S2 Ag2 110.8(2) . 8_755 ?
P1 S2 Ag2 108.2(3) . 6_755 ?
Ag1 S2 Ag2 110.8(2) . 6_755 ?
Ag2 S2 Ag2 111.0(4) 8_755 6_755 ?
Ag2 Cl1 Ag2 108.1(4) 5_454 8_754 ?
Ag2 Cl1 Ag1 116.9(3) 5_454 . ?
Ag2 Cl1 Ag1 116.9(3) 8_754 . ?

loop_
_geom_bond_atom_site_label_1
_geom_bond_atom_site_label_2
_geom_bond_distance
_geom_bond_site_symmetry_2
_geom_bond_publ_flag
Ag1 S2 2.551(11) . ?
Ag1 S2 2.551(11) 2_665 ?
Ag1 Cl1 2.649(11) 2_665 ?
Ag1 Cl1 2.649(11) . ?
Ag2 S1 2.551(9) . ?
Ag2 S2 2.560(9) 6_754 ?
Ag2 Cl1 2.568(9) 5_645 ?
Ag2 S1 2.964(10) 6_755 ?
Ag2 Ag2 3.284(13) 4_755 ?
S1 P1 2.075(11) . ?
P1 S2 2.061(11) 2_765 ?
P1 S2 2.061(11) . ?
